data_7210196
loop_
_publ_author_name
'Zhou, Jian'
'Liu, Xing'
'Chen, Rong'
'Xiao, Hong-Ping'
'Hu, Feilong'
'Zou, Huahong'
'Zhou, Yun'
'Liu, Chun'
'Zhu, Ligang'

_publ_section_title
;
 New 3-D polyoxovanadoborate architectures based on [V12B18O60]16&#x2212;
 clusters
;
_journal_issue 25
_journal_name_full CrystEngComm
_journal_page_first 5057
_journal_paper_doi 10.1039/c3ce40428e
_journal_volume 15
_journal_year 2013
_chemical_formula_moiety '(B18 H30 Na6 O73 V12), 2(C4 H16 N3)'
_chemical_formula_sum 'C8 H62 B18 N6 Na6 O73 V12'
_chemical_formula_weight 2354.39
_chemical_name_systematic
;
?
;
_space_group_IT_number 14
_symmetry_cell_setting monoclinic
_symmetry_space_group_name_Hall '-P 2ybc'
_symmetry_space_group_name_H-M 'P 1 21/c 1'
_atom_sites_solution_hydrogens geom
_atom_sites_solution_primary direct
_atom_sites_solution_secondary difmap
_audit_creation_method SHELXL-97
_cell_angle_alpha 90.00
_cell_angle_beta 128.755(19)
_cell_angle_gamma 90.00
_cell_formula_units_Z 2
_cell_length_a 14.083(3)
_cell_length_b 17.226(3)
_cell_length_c 18.264(6)
_cell_measurement_temperature 296(2)
_cell_volume 3455.2(17)
_computing_structure_refinement 'SHELXL-97 (Sheldrick, 1997)'
_computing_structure_solution 'SHELXS-97 (Sheldrick, 1990)'
_diffrn_ambient_temperature 296(2)
_diffrn_detector_area_resol_mean 7.31
_diffrn_measured_fraction_theta_full 0.998
_diffrn_measured_fraction_theta_max 0.998
_diffrn_measurement_device_type 'Rigaku Mercury'
_diffrn_measurement_method \w
_diffrn_radiation_monochromator graphite
_diffrn_radiation_source 'fine-focus sealed tube'
_diffrn_radiation_type MoK\a
_diffrn_radiation_wavelength 0.71073
_diffrn_reflns_av_R_equivalents 0.0197
_diffrn_reflns_av_sigmaI/netI 0.0204
_diffrn_reflns_limit_h_max 16
_diffrn_reflns_limit_h_min -15
_diffrn_reflns_limit_k_max 20
_diffrn_reflns_limit_k_min -13
_diffrn_reflns_limit_l_max 21
_diffrn_reflns_limit_l_min -21
_diffrn_reflns_number 19293
_diffrn_reflns_theta_full 25.10
_diffrn_reflns_theta_max 25.10
_diffrn_reflns_theta_min 1.85
_exptl_absorpt_coefficient_mu 1.726
_exptl_absorpt_correction_T_max 0.8196
_exptl_absorpt_correction_T_min 0.7132
_exptl_absorpt_correction_type multi-scan
_exptl_absorpt_process_details 'Jacobson, R. (1998) Private communication'
_exptl_crystal_colour black
_exptl_crystal_density_diffrn 2.242
_exptl_crystal_density_method 'not measured'
_exptl_crystal_description block
_exptl_crystal_F_000 2292
_exptl_crystal_size_max 0.21
_exptl_crystal_size_mid 0.15
_exptl_crystal_size_min 0.12
_refine_diff_density_max 1.308
_refine_diff_density_min -0.806
_refine_diff_density_rms 0.090
_refine_ls_extinction_method none
_refine_ls_goodness_of_fit_ref 1.079
_refine_ls_hydrogen_treatment mixed
_refine_ls_matrix_type full
_refine_ls_number_parameters 556
_refine_ls_number_reflns 6148
_refine_ls_number_restraints 0
_refine_ls_restrained_S_all 1.079
_refine_ls_R_factor_all 0.0349
_refine_ls_R_factor_gt 0.0313
_refine_ls_shift/su_max 0.001
_refine_ls_shift/su_mean 0.000
_refine_ls_structure_factor_coef Fsqd
_refine_ls_weighting_details 'calc w=1/[\s^2^(Fo^2^)+(0.0527P)^2^+6.7574P] where P=(Fo^2^+2Fc^2^)/3'
_refine_ls_weighting_scheme calc
_refine_ls_wR_factor_gt 0.0922
_refine_ls_wR_factor_ref 0.0953
_reflns_number_gt 5589
_reflns_number_total 6148
_reflns_threshold_expression >2sigma(I)
_cod_data_source_file c3ce40428e.txt
_cod_data_source_block 3
_cod_depositor_comments
;
The following automatic conversions were performed:

'_symmetry_cell_setting' value 'Monoclinic' changed to 'monoclinic'
according to /home/saulius/struct/CIF-dictionaries/cif_core.dic
dictionary named 'cif_core.dic' version 2.4.2 from 2011-04-26.

Automatic conversion script
Id: cif_fix_values 1891 2012-01-12 08:04:46Z andrius 
;
_cod_original_cell_volume 3455.2(15)
_cod_original_sg_symbol_Hall '-P 2ybc '
_cod_original_sg_symbol_H-M P21/c
_cod_database_code 7210196

loop_
_symmetry_equiv_pos_as_xyz
'x, y, z'
'-x, y+1/2, -z+1/2'
'-x, -y, -z'
'x, -y-1/2, z-1/2'

loop_
_atom_site_label
_atom_site_type_symbol
_atom_site_fract_x
_atom_site_fract_y
_atom_site_fract_z
_atom_site_U_iso_or_equiv
_atom_site_adp_type
_atom_site_occupancy
_atom_site_symmetry_multiplicity
_atom_site_calc_flag
_atom_site_refinement_flags
V1 V 0.61147(5) 0.38815(3) 0.71773(3) 0.01293(13) Uani 1 1 d .
V2 V 0.78863(4) 0.42921(3) 0.68457(3) 0.01188(12) Uani 1 1 d .
V3 V 0.80245(4) 0.52796(3) 0.55437(3) 0.01236(12) Uani 1 1 d .
V4 V 0.65111(4) 0.38959(3) 0.43649(3) 0.01250(12) Uani 1 1 d .
V5 V 0.52642(4) 0.29629(3) 0.54451(3) 0.01252(12) Uani 1 1 d .
V6 V 0.40118(5) 0.32877(3) 0.34256(3) 0.01245(12) Uani 1 1 d .
Na1 Na 1.28545(17) 0.49986(11) 1.00343(15) 0.0530(5) Uani 1 1 d .
Na2 Na 0.74358(17) 0.63636(10) 0.28382(13) 0.0439(4) Uani 1 1 d .
Na3 Na 0.48929(14) 0.78148(8) 0.26537(10) 0.0318(3) Uani 1 1 d .
O1 O 0.5510(2) 0.20374(13) 0.56705(17) 0.0250(5) Uani 1 1 d .
O2 O 0.7174(2) 0.33369(13) 0.40964(16) 0.0233(5) Uani 1 1 d .
O2W O 1.3848(5) 0.6218(3) 1.0631(3) 0.0858(14) Uani 1 1 d .
O3 O 0.9217(2) 0.39097(13) 0.76722(15) 0.0198(5) Uani 1 1 d .
O3W O 1.4124(4) 0.4390(3) 0.9705(3) 0.0817(13) Uani 1 1 d .
O4 O 0.3852(2) 0.24978(13) 0.28788(16) 0.0224(5) Uani 1 1 d .
O4W O 0.9351(3) 0.58598(17) 0.4315(2) 0.0426(7) Uani 1 1 d .
O5 O 0.24522(18) 0.39135(12) 0.25333(14) 0.0127(4) Uani 1 1 d .
O5W O 1.1668(3) 0.51689(18) 0.8335(2) 0.0487(8) Uani 1 1 d .
O6 O 0.66702(19) 0.35307(12) 0.64864(14) 0.0161(4) Uani 1 1 d .
O7 O 0.46742(19) 0.33638(13) 0.60964(14) 0.0165(4) Uani 1 1 d .
O7W O 0.8347(3) 0.63550(16) 0.21505(19) 0.0359(6) Uani 1 1 d .
O8 O 0.74532(18) 0.63855(12) 0.52170(14) 0.0135(4) Uani 1 1 d .
O9 O 0.72481(19) 0.46924(12) 0.74620(14) 0.0149(4) Uani 1 1 d .
O10 O 0.51105(19) 0.46608(12) 0.72289(14) 0.0143(4) Uani 1 1 d .
O11 O 0.68187(19) 0.49796(12) 0.42453(14) 0.0159(4) Uani 1 1 d .
O12 O 0.76902(19) 0.41991(12) 0.56890(14) 0.0141(4) Uani 1 1 d .
O13 O 0.48496(19) 0.40185(13) 0.32062(14) 0.0167(4) Uani 1 1 d .
O14 O 0.8045(2) 0.53570(12) 0.66104(14) 0.0154(4) Uani 1 1 d .
O15 O 0.36244(19) 0.31133(13) 0.42578(14) 0.0161(4) Uani 1 1 d .
O16 O 0.56281(19) 0.32539(13) 0.46274(14) 0.0174(5) Uani 1 1 d .
O17 O 0.6708(2) 0.33001(13) 0.80748(16) 0.0236(5) Uani 1 1 d .
O18 O 0.9386(2) 0.52995(14) 0.58592(17) 0.0249(5) Uani 1 1 d .
O19 O 0.96620(19) 0.58284(12) 0.81596(15) 0.0166(4) Uani 1 1 d .
O20 O 0.6655(2) 0.51294(13) 0.28436(15) 0.0190(5) Uani 1 1 d .
O21 O 0.7794(2) 0.77072(12) 0.57792(15) 0.0179(5) Uani 1 1 d .
O22 O 0.66484(19) 0.62255(12) 0.35902(14) 0.0148(4) Uani 1 1 d .
O23 O 0.5011(2) 0.42273(13) 0.19877(16) 0.0190(5) Uani 1 1 d .
O24 O 0.31432(19) 0.44800(12) 0.16934(14) 0.0134(4) Uani 1 1 d .
O25 O 0.85258(18) 0.67017(12) 0.68793(14) 0.0136(4) Uani 1 1 d .
O26 O 0.6599(2) 0.42233(16) 0.1868(2) 0.0345(6) Uani 1 1 d .
O27 O 1.1012(2) 0.54258(15) 0.97342(16) 0.0266(5) Uani 1 1 d .
H27 H 1.1000 0.5210 1.0150 0.032 Uiso 1 1 d R
O28 O 0.7731(2) 0.87133(13) 0.48997(16) 0.0254(5) Uani 1 1 d .
H28 H 0.7589 0.8870 0.4460 0.030 Uiso 1 1 d R
O29 O 0.88809(19) 0.53303(13) 0.89043(14) 0.0177(5) Uani 1 1 d .
O30 O 0.6862(2) 0.74903(12) 0.41685(15) 0.0167(4) Uani 1 1 d .
B1 B 0.6263(3) 0.5432(2) 0.3377(2) 0.0149(7) Uani 1 1 d .
B2 B 0.4447(3) 0.4522(2) 0.2404(2) 0.0147(7) Uani 1 1 d .
B3 B 0.7538(3) 0.69088(19) 0.5915(2) 0.0131(7) Uani 1 1 d .
B4 B 0.7603(3) 0.5403(2) 0.8033(2) 0.0132(7) Uani 1 1 d .
B5 B 0.6578(3) 0.6662(2) 0.4210(2) 0.0136(7) Uani 1 1 d .
B6 B 0.8441(3) 0.60035(19) 0.7268(2) 0.0124(6) Uani 1 1 d .
B7 B 0.7433(3) 0.7968(2) 0.4937(2) 0.0161(7) Uani 1 1 d .
B8 B 0.9836(3) 0.5517(2) 0.8921(2) 0.0156(7) Uani 1 1 d .
B9 B 0.6069(3) 0.4530(2) 0.2238(3) 0.0193(7) Uani 1 1 d .
N1 N 0.9371(3) 0.3077(2) 0.9098(2) 0.0387(8) Uani 1 1 d .
H1A H 0.9570 0.3469 0.8871 0.046 Uiso 1 1 d R
H1B H 0.8640 0.3099 0.8931 0.046 Uiso 1 1 d R
H1C H 0.9848 0.3139 0.9709 0.046 Uiso 1 1 d R
N2 N 0.9352(3) 0.23257(17) 0.7483(2) 0.0271(7) Uani 1 1 d .
H2A H 1.0061 0.2080 0.7731 0.032 Uiso 1 1 d R
H2B H 0.9521 0.2850 0.7601 0.032 Uiso 1 1 d R
N3 N 0.9488(3) 0.32033(18) 0.6138(2) 0.0289(7) Uani 1 1 d .
H3A H 0.9709 0.3330 0.5749 0.035 Uiso 1 1 d R
H3B H 0.8919 0.3529 0.5989 0.035 Uiso 1 1 d R
H3C H 1.0142 0.3280 0.6722 0.035 Uiso 1 1 d R
C1 C 0.9498(4) 0.2239(3) 0.8916(3) 0.0459(11) Uani 1 1 d .
H1D H 1.0351 0.2131 0.9232 0.055 Uiso 1 1 calc R
H1E H 0.9237 0.1902 0.9186 0.055 Uiso 1 1 calc R
C2 C 0.8774(4) 0.2049(3) 0.7895(3) 0.0424(10) Uani 1 1 d .
H2C H 0.8668 0.1490 0.7816 0.051 Uiso 1 1 calc R
H2D H 0.7973 0.2281 0.7552 0.051 Uiso 1 1 calc R
C3 C 0.8466(3) 0.2234(2) 0.6434(3) 0.0333(9) Uani 1 1 d .
H3D H 0.8152 0.1707 0.6283 0.040 Uiso 1 1 calc R
H3E H 0.7784 0.2583 0.6180 0.040 Uiso 1 1 calc R
C4 C 0.9032(4) 0.2400(2) 0.5976(3) 0.0324(8) Uani 1 1 d .
H4A H 0.9701 0.2043 0.6219 0.039 Uiso 1 1 calc R
H4B H 0.8433 0.2312 0.5305 0.039 Uiso 1 1 calc R
O6W O 0.8679(2) 0.77006(16) 0.39457(18) 0.0324(6) Uani 1 1 d .
H1 H 0.8130 0.7620 0.4011 0.039 Uiso 1 1 d R
H2 H 0.8310 0.8060 0.3431 0.039 Uiso 1 1 d R
O1W O 0.5000 0.5000 0.5000 0.139(3) Uani 1 2 d S

loop_
_atom_site_aniso_label
_atom_site_aniso_U_11
_atom_site_aniso_U_22
_atom_site_aniso_U_33
_atom_site_aniso_U_23
_atom_site_aniso_U_13
_atom_site_aniso_U_12
V1 0.0147(3) 0.0122(3) 0.0108(2) 0.00145(19) 0.0075(2) -0.00119(19)
V2 0.0133(3) 0.0105(3) 0.0117(2) 0.00054(19) 0.0078(2) 0.00019(19)
V3 0.0134(3) 0.0127(3) 0.0124(2) -0.00089(19) 0.0088(2) -0.00070(19)
V4 0.0143(3) 0.0116(3) 0.0123(2) -0.00100(19) 0.0086(2) -0.00037(19)
V5 0.0141(3) 0.0107(3) 0.0124(2) 0.00108(19) 0.0081(2) 0.00011(19)
V6 0.0151(3) 0.0112(3) 0.0123(2) -0.00166(19) 0.0092(2) -0.00121(19)
Na1 0.0442(10) 0.0373(10) 0.0825(14) 0.0088(9) 0.0420(10) 0.0008(8)
Na2 0.0581(11) 0.0347(9) 0.0684(12) 0.0129(8) 0.0539(10) 0.0083(8)
Na3 0.0345(8) 0.0273(8) 0.0335(8) 0.0046(6) 0.0212(7) -0.0018(6)
O1 0.0253(12) 0.0152(11) 0.0274(12) 0.0049(10) 0.0131(11) 0.0017(9)
O2 0.0269(13) 0.0218(12) 0.0254(12) -0.0029(10) 0.0184(11) 0.0017(10)
O2W 0.119(4) 0.083(3) 0.077(3) -0.026(2) 0.072(3) -0.041(3)
O3 0.0186(11) 0.0190(12) 0.0182(11) 0.0031(9) 0.0098(10) 0.0022(9)
O3W 0.057(2) 0.084(3) 0.103(4) 0.035(3) 0.050(3) 0.019(2)
O4 0.0278(13) 0.0167(11) 0.0244(12) -0.0054(9) 0.0172(11) -0.0019(9)
O4W 0.0491(18) 0.0403(17) 0.0535(18) 0.0089(14) 0.0394(16) 0.0042(14)
O5 0.0149(10) 0.0125(10) 0.0139(10) 0.0002(8) 0.0106(9) -0.0003(8)
O5W 0.0517(19) 0.0394(17) 0.068(2) 0.0056(15) 0.0440(18) 0.0067(14)
O6 0.0169(11) 0.0167(11) 0.0163(10) -0.0030(9) 0.0111(9) -0.0035(9)
O7 0.0142(11) 0.0208(11) 0.0146(10) -0.0031(9) 0.0091(9) -0.0017(9)
O7W 0.0476(17) 0.0351(15) 0.0308(14) 0.0075(12) 0.0273(14) 0.0052(13)
O8 0.0155(10) 0.0139(10) 0.0106(10) -0.0003(8) 0.0080(9) -0.0005(8)
O9 0.0174(11) 0.0141(11) 0.0163(10) -0.0025(8) 0.0121(9) -0.0034(8)
O10 0.0148(10) 0.0136(10) 0.0132(10) -0.0006(8) 0.0081(9) -0.0021(8)
O11 0.0199(11) 0.0125(10) 0.0139(10) -0.0009(8) 0.0100(9) -0.0024(9)
O12 0.0168(10) 0.0129(10) 0.0137(10) -0.0005(8) 0.0101(9) -0.0002(8)
O13 0.0143(10) 0.0187(11) 0.0145(10) 0.0030(9) 0.0077(9) -0.0017(9)
O14 0.0242(11) 0.0118(10) 0.0152(10) -0.0007(8) 0.0148(10) -0.0023(9)
O15 0.0152(11) 0.0220(11) 0.0119(10) 0.0015(8) 0.0089(9) 0.0012(9)
O16 0.0162(11) 0.0211(12) 0.0149(10) 0.0011(9) 0.0097(9) -0.0024(9)
O17 0.0281(13) 0.0215(12) 0.0176(11) 0.0059(9) 0.0124(10) 0.0009(10)
O18 0.0202(12) 0.0279(13) 0.0293(13) -0.0014(10) 0.0167(11) 0.0001(10)
O19 0.0143(10) 0.0190(11) 0.0150(11) 0.0035(9) 0.0085(9) 0.0003(9)
O20 0.0226(11) 0.0203(12) 0.0204(11) -0.0065(9) 0.0165(10) -0.0054(9)
O21 0.0267(12) 0.0125(11) 0.0149(10) -0.0005(8) 0.0132(10) -0.0029(9)
O22 0.0203(11) 0.0134(10) 0.0142(10) -0.0025(8) 0.0124(9) -0.0040(8)
O23 0.0198(11) 0.0206(11) 0.0215(11) -0.0072(9) 0.0154(10) -0.0053(9)
O24 0.0136(10) 0.0168(11) 0.0114(10) -0.0027(8) 0.0085(9) -0.0019(8)
O25 0.0154(10) 0.0133(10) 0.0115(10) 0.0004(8) 0.0081(9) -0.0018(8)
O26 0.0328(14) 0.0407(16) 0.0455(16) -0.0251(13) 0.0320(14) -0.0153(12)
O27 0.0174(12) 0.0404(15) 0.0186(12) 0.0114(10) 0.0095(10) 0.0002(10)
O28 0.0421(14) 0.0153(11) 0.0163(11) 0.0001(9) 0.0171(11) -0.0077(10)
O29 0.0151(11) 0.0230(12) 0.0135(10) 0.0032(9) 0.0082(9) -0.0002(9)
O30 0.0228(11) 0.0132(11) 0.0147(10) -0.0002(8) 0.0121(10) -0.0021(9)
B1 0.0173(17) 0.0155(17) 0.0147(16) -0.0015(13) 0.0114(15) -0.0007(13)
B2 0.0176(17) 0.0130(16) 0.0149(16) -0.0005(13) 0.0110(15) -0.0010(13)
B3 0.0153(16) 0.0106(16) 0.0126(16) 0.0006(13) 0.0083(14) -0.0001(13)
B4 0.0126(16) 0.0134(16) 0.0115(15) 0.0018(13) 0.0065(14) -0.0001(13)
B5 0.0138(16) 0.0128(17) 0.0115(16) 0.0000(13) 0.0066(14) -0.0024(13)
B6 0.0155(16) 0.0114(16) 0.0114(15) 0.0008(12) 0.0088(14) 0.0005(13)
B7 0.0160(17) 0.0162(17) 0.0156(16) 0.0022(14) 0.0097(14) 0.0006(13)
B8 0.0158(17) 0.0146(17) 0.0150(16) 0.0003(13) 0.0089(15) -0.0014(13)
B9 0.0220(18) 0.0213(19) 0.0201(18) -0.0038(14) 0.0157(16) -0.0023(15)
N1 0.045(2) 0.045(2) 0.0300(17) 0.0031(15) 0.0254(16) 0.0048(16)
N2 0.0312(16) 0.0196(15) 0.0381(17) 0.0007(13) 0.0254(15) 0.0018(12)
N3 0.0278(16) 0.0304(17) 0.0305(16) 0.0035(13) 0.0192(14) 0.0073(13)
C1 0.047(3) 0.047(3) 0.042(2) 0.009(2) 0.028(2) 0.000(2)
C2 0.050(3) 0.037(2) 0.049(3) -0.0022(19) 0.035(2) -0.008(2)
C3 0.0236(18) 0.0249(19) 0.042(2) 0.0010(17) 0.0162(18) 0.0018(15)
C4 0.036(2) 0.0261(19) 0.0278(19) 0.0022(15) 0.0162(18) 0.0084(16)
O6W 0.0288(14) 0.0399(15) 0.0313(14) 0.0084(12) 0.0202(12) 0.0064(11)
O1W 0.122(7) 0.120(7) 0.146(8) -0.003(6) 0.069(7) 0.019(6)

loop_
_atom_type_symbol
_atom_type_description
_atom_type_scat_dispersion_real
_atom_type_scat_dispersion_imag
_atom_type_scat_source
C C 0.0033 0.0016 'International Tables Vol C Tables 4.2.6.8 and 6.1.1.4'
H H 0.0000 0.0000 'International Tables Vol C Tables 4.2.6.8 and 6.1.1.4'
B B 0.0013 0.0007 'International Tables Vol C Tables 4.2.6.8 and 6.1.1.4'
N N 0.0061 0.0033 'International Tables Vol C Tables 4.2.6.8 and 6.1.1.4'
Na Na 0.0362 0.0249 'International Tables Vol C Tables 4.2.6.8 and 6.1.1.4'
O O 0.0106 0.0060 'International Tables Vol C Tables 4.2.6.8 and 6.1.1.4'
V V 0.3005 0.5294 'International Tables Vol C Tables 4.2.6.8 and 6.1.1.4'

loop_
_geom_angle_atom_site_label_1
_geom_angle_atom_site_label_2
_geom_angle_atom_site_label_3
_geom_angle
_geom_angle_site_symmetry_1
_geom_angle_site_symmetry_3
O17 V1 O9 110.82(11) . .
O17 V1 O7 106.87(11) . .
O9 V1 O7 139.90(9) . .
O17 V1 O6 107.36(11) . .
O9 V1 O6 78.45(9) . .
O7 V1 O6 77.73(9) . .
O17 V1 O10 107.31(11) . .
O9 V1 O10 89.51(9) . .
O7 V1 O10 92.10(9) . .
O6 V1 O10 145.33(9) . .
O17 V1 V2 112.29(9) . .
O9 V1 V2 39.79(6) . .
O7 V1 V2 111.95(7) . .
O6 V1 V2 38.81(6) . .
O10 V1 V2 123.73(6) . .
O17 V1 V5 110.26(9) . .
O9 V1 V5 112.23(6) . .
O7 V1 V5 39.05(6) . .
O6 V1 V5 38.76(6) . .
O10 V1 V5 124.86(7) . .
V2 V1 V5 75.38(3) . .
O17 V1 Na3 49.67(9) . 3_666
O9 V1 Na3 158.99(7) . 3_666
O7 V1 Na3 57.37(7) . 3_666
O6 V1 Na3 98.86(7) . 3_666
O10 V1 Na3 103.25(7) . 3_666
V2 V1 Na3 132.80(3) . 3_666
V5 V1 Na3 74.17(3) . 3_666
O3 V2 O6 107.56(11) . .
O3 V2 O14 111.27(11) . .
O6 V2 O14 141.02(10) . .
O3 V2 O9 106.53(11) . .
O6 V2 O9 78.70(9) . .
O14 V2 O9 87.23(9) . .
O3 V2 O12 105.59(10) . .
O6 V2 O12 94.72(9) . .
O14 V2 O12 78.19(9) . .
O9 V2 O12 147.71(9) . .
O3 V2 V1 109.61(8) . .
O6 V2 V1 39.61(6) . .
O14 V2 V1 119.77(7) . .
O9 V2 V1 39.24(6) . .
O12 V2 V1 128.73(7) . .
O3 V2 V3 110.54(8) . .
O6 V2 V3 126.75(7) . .
O14 V2 V3 38.49(6) . .
O9 V2 V3 122.22(7) . .
O12 V2 V3 39.97(6) . .
V1 V2 V3 139.66(2) . .
O18 V3 O11 112.16(11) . .
O18 V3 O14 111.85(11) . .
O11 V3 O14 134.57(10) . .
O18 V3 O12 107.47(11) . .
O11 V3 O12 79.22(9) . .
O14 V3 O12 77.55(9) . .
O18 V3 O8 104.50(11) . .
O11 V3 O8 90.47(9) . .
O14 V3 O8 89.11(9) . .
O12 V3 O8 147.98(9) . .
O18 V3 V4 114.84(9) . .
O11 V3 V4 39.45(6) . .
O14 V3 V4 109.34(7) . .
O12 V3 V4 39.80(6) . .
O8 V3 V4 124.37(6) . .
O18 V3 V2 112.09(9) . .
O11 V3 V2 112.00(7) . .
O14 V3 V2 38.33(6) . .
O12 V3 V2 39.49(6) . .
O8 V3 V2 123.76(6) . .
V4 V3 V2 75.68(3) . .
O2 V4 O16 108.51(11) . .
O2 V4 O13 105.30(11) . .
O16 V4 O13 79.05(9) . .
O2 V4 O11 108.89(11) . .
O16 V4 O11 142.49(9) . .
O13 V4 O11 88.54(9) . .
O2 V4 O12 109.19(11) . .
O16 V4 O12 91.50(9) . .
O13 V4 O12 145.47(9) . .
O11 V4 O12 78.94(9) . .
O2 V4 V6 108.32(9) . .
O16 V4 V6 39.71(7) . .
O13 V4 V6 39.65(6) . .
O11 V4 V6 122.34(7) . .
O12 V4 V6 125.92(7) . .
O2 V4 V3 113.76(9) . .
O16 V4 V3 123.42(7) . .
O13 V4 V3 121.36(7) . .
O11 V4 V3 38.79(6) . .
O12 V4 V3 40.18(6) . .
V6 V4 V3 137.79(2) . .
O2 V4 Na3 53.57(9) . 2_645
O16 V4 Na3 85.92(7) . 2_645
O13 V4 Na3 53.22(7) . 2_645
O11 V4 Na3 114.52(7) . 2_645
O12 V4 Na3 160.01(7) . 2_645
V6 V4 Na3 60.88(3) . 2_645
V3 V4 Na3 150.10(3) . 2_645
O1 V5 O16 109.49(11) . .
O1 V5 O6 108.68(11) . .
O16 V5 O6 91.45(9) . .
O1 V5 O7 107.21(11) . .
O16 V5 O7 143.29(10) . .
O6 V5 O7 77.73(9) . .
O1 V5 O15 109.02(11) . .
O16 V5 O15 78.95(9) . .
O6 V5 O15 142.17(10) . .
O7 V5 O15 88.35(9) . .
O1 V5 V6 111.35(9) . .
O16 V5 V6 39.59(7) . .
O6 V5 V6 124.58(7) . .
O7 V5 V6 122.63(7) . .
O15 V5 V6 39.69(6) . .
O1 V5 V1 111.36(9) . .
O16 V5 V1 123.40(7) . .
O6 V5 V1 38.92(6) . .
O7 V5 V1 38.90(6) . .
O15 V5 V1 120.53(7) . .
V6 V5 V1 137.23(3) . .
O4 V6 O13 106.68(11) . .
O4 V6 O15 110.86(11) . .
O13 V6 O15 140.75(10) . .
O4 V6 O16 106.56(11) . .
O13 V6 O16 79.48(9) . .
O15 V6 O16 79.29(9) . .
O4 V6 O5 106.69(11) . .
O13 V6 O5 88.96(9) . .
O15 V6 O5 91.01(9) . .
O16 V6 O5 146.68(9) . .
O4 V6 V4 107.99(9) . .
O13 V6 V4 40.09(6) . .
O15 V6 V4 114.54(7) . .
O16 V6 V4 39.70(6) . .
O5 V6 V4 124.58(6) . .
O4 V6 V5 110.60(9) . .
O13 V6 V5 114.46(7) . .
O15 V6 V5 40.31(7) . .
O16 V6 V5 39.31(6) . .
O5 V6 V5 126.51(6) . .
V4 V6 V5 77.45(3) . .
O4 V6 Na3 49.87(9) . 2_645
O13 V6 Na3 57.20(7) . 2_645
O15 V6 Na3 154.87(7) . 2_645
O16 V6 Na3 90.71(8) . 2_645
O5 V6 Na3 109.13(7) . 2_645
V4 V6 Na3 66.56(4) . 2_645
V5 V6 Na3 124.13(4) . 2_645
O2W Na1 O28 156.59(16) . 2_746
O2W Na1 O27 94.34(16) . .
O28 Na1 O27 86.45(10) 2_746 .
O2W Na1 O3W 100.35(17) . .
O28 Na1 O3W 86.79(13) 2_746 .
O27 Na1 O3W 157.40(17) . .
O2W Na1 O5W 102.33(15) . .
O28 Na1 O5W 101.02(12) 2_746 .
O27 Na1 O5W 83.81(11) . .
O3W Na1 O5W 76.37(14) . .
O2W Na1 O24 97.73(13) . 1_656
O28 Na1 O24 59.69(8) 2_746 1_656
O27 Na1 O24 76.16(9) . 1_656
O3W Na1 O24 118.21(13) . 1_656
O5W Na1 O24 152.58(11) . 1_656
O22 Na2 O7W 172.81(12) . .
O22 Na2 O20 60.13(8) . .
O7W Na2 O20 114.37(11) . .
O22 Na2 O4 85.81(9) . 2_655
O7W Na2 O4 101.31(11) . 2_655
O20 Na2 O4 121.91(11) . 2_655
O22 Na2 O4W 85.16(10) . .
O7W Na2 O4W 89.60(11) . .
O20 Na2 O4W 82.81(10) . .
O4 Na2 O4W 143.63(12) 2_655 .
O22 Na2 O6W 88.33(9) . .
O7W Na2 O6W 95.09(11) . .
O20 Na2 O6W 142.98(10) . .
O4 Na2 O6W 69.44(9) 2_655 .
O4W Na2 O6W 75.14(11) . .
O22 Na2 B1 29.26(9) . .
O7W Na2 B1 145.22(12) . .
O20 Na2 B1 30.91(9) . .
O4 Na2 B1 103.83(11) 2_655 .
O4W Na2 B1 84.25(11) . .
O6W Na2 B1 116.06(10) . .
O22 Na2 Na3 52.57(7) . .
O7W Na2 Na3 134.56(9) . .
O20 Na2 Na3 99.09(7) . .
O4 Na2 Na3 33.26(6) 2_655 .
O4W Na2 Na3 125.81(9) . .
O6W Na2 Na3 71.87(7) . .
B1 Na2 Na3 73.57(8) . .
O30 Na3 O23 95.07(9) . 2_655
O30 Na3 O4 79.51(9) . 2_655
O23 Na3 O4 111.76(9) 2_655 2_655
O30 Na3 O17 114.39(9) . 3_666
O23 Na3 O17 137.61(10) 2_655 3_666
O4 Na3 O17 103.41(9) 2_655 3_666
O30 Na3 O13 110.71(9) . 2_655
O23 Na3 O13 54.06(7) 2_655 2_655
O4 Na3 O13 64.84(7) 2_655 2_655
O17 Na3 O13 130.06(9) 3_666 2_655
O30 Na3 O2 172.16(9) . 2_655
O23 Na3 O2 80.43(8) 2_655 2_655
O4 Na3 O2 96.11(9) 2_655 2_655
O17 Na3 O2 72.85(8) 3_666 2_655
O13 Na3 O2 61.45(7) 2_655 2_655
O30 Na3 O7 53.57(7) . 3_666
O23 Na3 O7 122.63(9) 2_655 3_666
O4 Na3 O7 107.68(8) 2_655 3_666
O17 Na3 O7 64.05(8) 3_666 3_666
O13 Na3 O7 164.26(9) 2_655 3_666
O2 Na3 O7 134.27(8) 2_655 3_666
O30 Na3 B5 29.30(8) . .
O23 Na3 B5 120.60(10) 2_655 .
O4 Na3 B5 83.96(9) 2_655 .
O17 Na3 B5 85.14(9) 3_666 .
O13 Na3 B5 136.11(10) 2_655 .
O2 Na3 B5 157.43(10) 2_655 .
O7 Na3 B5 28.98(8) 3_666 .
O30 Na3 B2 95.90(9) . 2_655
O23 Na3 B2 28.31(8) 2_655 2_655
O4 Na3 B2 84.04(9) 2_655 2_655
O17 Na3 B2 149.59(10) 3_666 2_655
O13 Na3 B2 28.37(8) 2_655 2_655
O2 Na3 B2 77.08(9) 2_655 2_655
O7 Na3 B2 142.29(9) 3_666 2_655
B5 Na3 B2 125.20(10) . 2_655
O30 Na3 V6 96.27(7) . 2_655
O23 Na3 V6 86.96(6) 2_655 2_655
O4 Na3 V6 28.98(5) 2_655 2_655
O17 Na3 V6 117.32(7) 3_666 2_655
O13 Na3 V6 36.05(5) 2_655 2_655
O2 Na3 V6 77.17(6) 2_655 2_655
O7 Na3 V6 136.13(7) 3_666 2_655
B5 Na3 V6 109.85(8) . 2_655
B2 Na3 V6 58.69(7) 2_655 2_655
O30 Na3 V1 86.70(7) . 3_666
O23 Na3 V1 141.44(7) 2_655 3_666
O4 Na3 V1 106.44(7) 2_655 3_666
O17 Na3 V1 28.58(5) 3_666 3_666
O13 Na3 V1 157.42(7) 2_655 3_666
O2 Na3 V1 100.83(7) 2_655 3_666
O7 Na3 V1 35.55(5) 3_666 3_666
B5 Na3 V1 58.01(7) . 3_666
B2 Na3 V1 169.51(8) 2_655 3_666
V6 Na3 V1 131.23(5) 2_655 3_666
O30 Na3 V4 144.58(7) . 2_655
O23 Na3 V4 69.80(6) 2_655 2_655
O4 Na3 V4 77.18(7) 2_655 2_655
O17 Na3 V4 96.81(7) 3_666 2_655
O13 Na3 V4 34.46(5) 2_655 2_655
O2 Na3 V4 27.65(5) 2_655 2_655
O7 Na3 V4 160.79(7) 3_666 2_655
B5 Na3 V4 160.99(8) . 2_655
B2 Na3 V4 55.57(7) 2_655 2_655
V6 Na3 V4 52.56(3) 2_655 2_655
V1 Na3 V4 125.38(5) 3_666 2_655
V4 O2 Na3 98.78(11) . 2_645
V6 O4 Na2 141.35(14) . 2_645
V6 O4 Na3 101.15(11) . 2_645
Na2 O4 Na3 115.46(10) 2_645 2_645
B6 O5 B4 112.8(2) 3_666 3_666
B6 O5 V6 119.83(17) 3_666 .
B4 O5 V6 121.23(17) 3_666 .
V2 O6 V5 145.43(12) . .
V2 O6 V1 101.58(10) . .
V5 O6 V1 102.32(10) . .
B5 O7 V1 129.45(18) 3_666 .
B5 O7 V5 128.29(18) 3_666 .
V1 O7 V5 102.05(10) . .
B5 O7 Na3 83.52(16) 3_666 3_666
V1 O7 Na3 87.08(8) . 3_666
V5 O7 Na3 106.22(10) . 3_666
B3 O8 B5 114.4(2) . .
B3 O8 V3 120.84(17) . .
B5 O8 V3 121.97(17) . .
B4 O9 V1 130.31(18) . .
B4 O9 V2 128.63(18) . .
V1 O9 V2 100.97(10) . .
B2 O10 B1 113.8(2) 3_666 3_666
B2 O10 V1 122.59(18) 3_666 .
B1 O10 V1 120.79(18) 3_666 .
B1 O11 V3 130.16(19) . .
B1 O11 V4 128.08(19) . .
V3 O11 V4 101.76(10) . .
V2 O12 V4 142.22(12) . .
V2 O12 V3 100.55(9) . .
V4 O12 V3 100.02(9) . .
B2 O13 V6 133.14(19) . .
B2 O13 V4 126.54(19) . .
V6 O13 V4 100.26(10) . .
B2 O13 Na3 89.00(17) . 2_645
V6 O13 Na3 86.75(9) . 2_645
V4 O13 Na3 92.31(9) . 2_645
B6 O14 V2 125.27(18) . .
B6 O14 V3 129.34(18) . .
V2 O14 V3 103.18(10) . .
B3 O15 V6 131.61(18) 3_666 .
B3 O15 V5 128.38(18) 3_666 .
V6 O15 V5 100.00(10) . .
V5 O16 V4 149.96(12) . .
V5 O16 V6 101.10(10) . .
V4 O16 V6 100.59(10) . .
V1 O17 Na3 101.75(11) . 3_666
B8 O19 B6 123.1(2) . .
B9 O20 B1 121.2(3) . .
B9 O20 Na2 136.1(2) . .
B1 O20 Na2 92.94(18) . .
B7 O21 B3 122.6(2) . .
B5 O22 B1 121.4(2) . .
B5 O22 Na2 137.74(19) . .
B1 O22 Na2 100.47(18) . .
B9 O23 B2 121.3(3) . .
B9 O23 Na3 114.6(2) . 2_645
B2 O23 Na3 99.00(17) . 2_645
B4 O24 B2 118.5(2) 3_666 .
B4 O24 Na1 131.31(18) 3_666 1_454
B2 O24 Na1 100.95(17) . 1_454
B6 O25 B3 119.5(2) . .
B8 O27 Na1 132.7(2) . .
B8 O27 H27 109.3 . .
Na1 O27 H27 106.4 . .
B7 O28 Na1 137.9(2) . 2_756
B7 O28 H28 120.6 . .
Na1 O28 H28 81.5 2_756 .
B8 O29 B4 121.3(2) . .
B7 O30 B5 121.6(2) . .
B7 O30 Na3 122.7(2) . .
B5 O30 Na3 97.15(17) . .
O22 B1 O11 110.8(3) . .
O22 B1 O20 106.3(2) . .
O11 B1 O20 110.8(3) . .
O22 B1 O10 113.0(3) . 3_666
O11 B1 O10 107.6(2) . 3_666
O20 B1 O10 108.2(2) . 3_666
O22 B1 Na2 50.27(14) . .
O11 B1 Na2 129.0(2) . .
O20 B1 Na2 56.15(15) . .
O10 B1 Na2 123.4(2) 3_666 .
O24 B2 O13 110.2(3) . .
O24 B2 O23 107.9(2) . .
O13 B2 O23 108.0(2) . .
O24 B2 O10 112.6(3) . 3_666
O13 B2 O10 108.1(2) . 3_666
O23 B2 O10 109.8(2) . 3_666
O24 B2 Na3 99.29(18) . 2_645
O13 B2 Na3 62.63(15) . 2_645
O23 B2 Na3 52.69(14) . 2_645
O10 B2 Na3 147.7(2) 3_666 2_645
O25 B3 O15 110.4(2) . 3_666
O25 B3 O21 106.5(2) . .
O15 B3 O21 110.1(2) 3_666 .
O25 B3 O8 112.9(2) . .
O15 B3 O8 108.5(2) 3_666 .
O21 B3 O8 108.3(2) . .
O24 B4 O9 111.4(2) 3_666 .
O24 B4 O29 107.4(2) 3_666 .
O9 B4 O29 109.5(2) . .
O24 B4 O5 112.8(2) 3_666 3_666
O9 B4 O5 107.9(2) . 3_666
O29 B4 O5 107.7(2) . 3_666
O22 B5 O7 110.3(2) . 3_666
O22 B5 O30 108.2(2) . .
O7 B5 O30 107.6(2) 3_666 .
O22 B5 O8 113.2(3) . .
O7 B5 O8 108.7(2) 3_666 .
O30 B5 O8 108.7(2) . .
O22 B5 Na3 90.22(17) . .
O7 B5 Na3 67.50(15) 3_666 .
O30 B5 Na3 53.54(14) . .
O8 B5 Na3 155.3(2) . .
O25 B6 O14 109.7(2) . .
O25 B6 O19 108.4(2) . .
O14 B6 O19 109.3(2) . .
O25 B6 O5 112.1(2) . 3_666
O14 B6 O5 108.6(2) . 3_666
O19 B6 O5 108.7(2) . 3_666
O21 B7 O28 117.2(3) . .
O21 B7 O30 121.6(3) . .
O28 B7 O30 121.0(3) . .
O19 B8 O29 121.7(3) . .
O19 B8 O27 118.3(3) . .
O29 B8 O27 120.0(3) . .
O20 B9 O23 123.2(3) . .
O20 B9 O26 116.8(3) . .
O23 B9 O26 120.1(3) . .
C1 N1 H1A 119.2 . .
C1 N1 H1B 103.9 . .
H1A N1 H1B 115.8 . .
C1 N1 H1C 107.0 . .
H1A N1 H1C 106.0 . .
H1B N1 H1C 103.6 . .
C2 N2 C3 109.3(3) . .
C2 N2 H2A 112.2 . .
C3 N2 H2A 111.4 . .
C2 N2 H2B 109.7 . .
C3 N2 H2B 106.7 . .
H2A N2 H2B 107.4 . .
C4 N3 H3A 111.4 . .
C4 N3 H3B 110.0 . .
H3A N3 H3B 106.4 . .
C4 N3 H3C 112.2 . .
H3A N3 H3C 106.5 . .
H3B N3 H3C 110.0 . .
C2 C1 N1 113.5(4) . .
C2 C1 H1D 108.9 . .
N1 C1 H1D 108.9 . .
C2 C1 H1E 108.9 . .
N1 C1 H1E 108.9 . .
H1D C1 H1E 107.7 . .
N2 C2 C1 113.4(4) . .
N2 C2 H2C 108.9 . .
C1 C2 H2C 108.9 . .
N2 C2 H2D 108.9 . .
C1 C2 H2D 108.9 . .
H2C C2 H2D 107.7 . .
C4 C3 N2 112.5(3) . .
C4 C3 H3D 109.1 . .
N2 C3 H3D 109.1 . .
C4 C3 H3E 109.1 . .
N2 C3 H3E 109.1 . .
H3D C3 H3E 107.8 . .
N3 C4 C3 112.5(3) . .
N3 C4 H4A 109.1 . .
C3 C4 H4A 109.1 . .
N3 C4 H4B 109.1 . .
C3 C4 H4B 109.1 . .
H4A C4 H4B 107.8 . .
Na2 O6W H1 76.1 . .
Na2 O6W H2 96.3 . .
H1 O6W H2 104.8 . .

loop_
_geom_bond_atom_site_label_1
_geom_bond_atom_site_label_2
_geom_bond_distance
_geom_bond_site_symmetry_2
V1 O17 1.635(2) .
V1 O9 1.931(2) .
V1 O7 1.948(2) .
V1 O6 1.951(2) .
V1 O10 1.995(2) .
V1 V2 2.9972(9) .
V1 V5 3.0336(11) .
V1 Na3 3.3461(16) 3_666
V2 O3 1.638(2) .
V2 O6 1.918(2) .
V2 O14 1.929(2) .
V2 O9 1.954(2) .
V2 O12 1.958(2) .
V2 V3 3.0274(10) .
V3 O18 1.621(2) .
V3 O11 1.932(2) .
V3 O14 1.935(2) .
V3 O12 1.978(2) .
V3 O8 2.008(2) .
V3 V4 3.0190(9) .
V4 O2 1.616(2) .
V4 O16 1.935(2) .
V4 O13 1.949(2) .
V4 O11 1.959(2) .
V4 O12 1.962(2) .
V4 V6 2.9782(11) .
V4 Na3 3.4415(18) 2_645
V5 O1 1.629(2) .
V5 O16 1.924(2) .
V5 O6 1.944(2) .
V5 O7 1.954(2) .
V5 O15 1.958(2) .
V5 V6 2.9805(14) .
V6 O4 1.618(2) .
V6 O13 1.931(2) .
V6 O15 1.933(2) .
V6 O16 1.936(2) .
V6 O5 2.040(2) .
V6 Na3 3.2766(17) 2_645
Na1 O2W 2.376(5) .
Na1 O28 2.392(3) 2_746
Na1 O27 2.408(3) .
Na1 O3W 2.450(5) .
Na1 O5W 2.453(4) .
Na1 O24 2.933(3) 1_656
Na2 O22 2.254(3) .
Na2 O7W 2.289(3) .
Na2 O20 2.396(3) .
Na2 O4 2.418(3) 2_655
Na2 O4W 2.488(4) .
Na2 O6W 2.833(3) .
Na2 B1 2.881(4) .
Na3 O30 2.460(3) .
Na3 O23 2.501(3) 2_655
Na3 O4 2.554(3) 2_655
Na3 O17 2.605(3) 3_666
Na3 O13 2.759(3) 2_655
Na3 O2 2.802(3) 2_655
Na3 O7 2.822(3) 3_666
Na3 B5 3.035(4) .
Na3 B2 3.106(4) 2_655
Na3 V6 3.2766(17) 2_655
Na3 V1 3.3461(16) 3_666
Na3 V4 3.4415(18) 2_655
O2 Na3 2.802(3) 2_645
O4 Na2 2.418(3) 2_645
O4 Na3 2.554(3) 2_645
O5 B6 1.519(4) 3_666
O5 B4 1.536(4) 3_666
O7 B5 1.480(4) 3_666
O7 Na3 2.822(3) 3_666
O8 B3 1.503(4) .
O8 B5 1.514(4) .
O9 B4 1.478(4) .
O10 B2 1.515(4) 3_666
O10 B1 1.521(4) 3_666
O11 B1 1.477(4) .
O13 B2 1.476(4) .
O13 Na3 2.759(3) 2_645
O14 B6 1.468(4) .
O15 B3 1.462(4) 3_666
O17 Na3 2.605(3) 3_666
O19 B8 1.361(4) .
O19 B6 1.481(4) .
O20 B9 1.352(4) .
O20 B1 1.482(4) .
O21 B7 1.360(4) .
O21 B3 1.481(4) .
O22 B5 1.413(4) .
O22 B1 1.432(4) .
O23 B9 1.360(4) .
O23 B2 1.491(4) .
O23 Na3 2.501(3) 2_645
O24 B4 1.433(4) 3_666
O24 B2 1.441(4) .
O24 Na1 2.933(3) 1_454
O25 B6 1.439(4) .
O25 B3 1.448(4) .
O26 B9 1.387(4) .
O27 B8 1.376(4) .
O27 H27 0.8549 .
O28 B7 1.366(4) .
O28 Na1 2.392(3) 2_756
O28 H28 0.7461 .
O29 B8 1.365(4) .
O29 B4 1.484(4) .
O30 B7 1.371(4) .
O30 B5 1.497(4) .
B1 O10 1.521(4) 3_666
B2 O10 1.515(4) 3_666
B2 Na3 3.106(4) 2_645
B3 O15 1.462(4) 3_666
B4 O24 1.433(4) 3_666
B4 O5 1.536(4) 3_666
B5 O7 1.480(4) 3_666
B6 O5 1.519(4) 3_666
N1 C1 1.518(6) .
N1 H1A 0.9230 .
N1 H1B 0.8725 .
N1 H1C 0.8772 .
N2 C2 1.491(5) .
N2 C3 1.503(5) .
N2 H2A 0.9028 .
N2 H2B 0.9244 .
N3 C4 1.475(5) .
N3 H3A 0.9623 .
N3 H3B 0.8705 .
N3 H3C 0.8795 .
C1 C2 1.498(6) .
C1 H1D 0.9700 .
C1 H1E 0.9700 .
C2 H2C 0.9700 .
C2 H2D 0.9700 .
C3 C4 1.501(6) .
C3 H3D 0.9700 .
C3 H3E 0.9700 .
C4 H4A 0.9700 .
C4 H4B 0.9700 .
O6W H1 0.8639 .
O6W H2 0.9621 .
